data_4085383
loop_
_publ_author_name
'Goldberg, Jonathan M.'
'Wong, Gene W.'
'Brastow, Kenzie E.'
'Kaminsky, Werner'
'Goldberg, Karen I.'
'Heinekey, D. Michael'

_publ_section_title
;
 The Importance of Steric Factors in Iridium Pincer Complexes
;
_journal_issue 4
_journal_name_full Organometallics
_journal_page_first 753
_journal_paper_doi 10.1021/om501166w
_journal_volume 34
_journal_year 2015
_chemical_absolute_configuration ad
_chemical_formula_moiety 'C19 H32 Cl Ir O7 P2'
_chemical_formula_sum 'C19 H32 Cl Ir O7 P2'
_chemical_formula_weight 662.04
_chemical_name_common complex_2a
_chemical_name_systematic
;
 (tBu)2(OMe)4(POCOP)Ir(CO)(H)(Cl)
;
_space_group_IT_number 29
_symmetry_cell_setting orthorhombic
_symmetry_Int_Tables_number 29
_symmetry_space_group_name_Hall 'P 2c -2ac'
_symmetry_space_group_name_H-M 'P c a 21'
_atom_sites_solution_hydrogens geom
_atom_sites_solution_primary direct
_atom_sites_solution_secondary difmap
_audit_conform_dict_location ftp://ftp.iucr.org/pub/cif_core.dic
_audit_conform_dict_name cif_core.dic
_audit_conform_dict_version 2.4
_audit_creation_date 2013-11-22T10:28:07-00:00
_audit_creation_method 'WinGX routine CIF_UPDATE'
_cell_angle_alpha 90
_cell_angle_beta 90
_cell_angle_gamma 90
_cell_formula_units_Z 4
_cell_length_a 9.3982(10)
_cell_length_b 20.578(2)
_cell_length_c 13.2708(14)
_cell_measurement_reflns_used 2330
_cell_measurement_temperature 100(2)
_cell_measurement_theta_max 20
_cell_measurement_theta_min 3
_cell_volume 2566.5(5)
_computing_cell_refinement 'SAINT (Bruker, 2007)'
_computing_data_collection 'APEX2 (Bruker, 2007)'
_computing_data_reduction 'SAINT (Bruker, 2007)'
_computing_molecular_graphics 'ORTEP-3 for Windows (Farrugia, 1997)'
_computing_publication_material 'SHELXL-97 (Sheldrick, 1997)'
_computing_structure_refinement 'SHELXL-97 (Sheldrick, 2008)'
_computing_structure_solution 'SHELXS97 (Sheldrick, 1997)'
_diffrn_ambient_temperature 100(2)
_diffrn_measured_fraction_theta_full 0.999
_diffrn_measured_fraction_theta_max 0.997
_diffrn_measurement_device_type 'Bruker APEXII CCD area-detector'
_diffrn_measurement_method '\f and \w scans'
_diffrn_radiation_monochromator graphite
_diffrn_radiation_type MoK\a
_diffrn_radiation_wavelength 0.71073
_diffrn_reflns_av_R_equivalents 0.0447
_diffrn_reflns_av_unetI/netI 0.0349
_diffrn_reflns_limit_h_max 14
_diffrn_reflns_limit_h_min -14
_diffrn_reflns_limit_k_max 32
_diffrn_reflns_limit_k_min -32
_diffrn_reflns_limit_l_max 21
_diffrn_reflns_limit_l_min -21
_diffrn_reflns_number 74919
_diffrn_reflns_theta_full 25
_diffrn_reflns_theta_max 34.59
_diffrn_reflns_theta_min 2.38
_diffrn_source 'fine-focus sealed tube'
_exptl_absorpt_coefficient_mu 5.465
_exptl_absorpt_correction_T_max 0.8986
_exptl_absorpt_correction_T_min 0.4078
_exptl_absorpt_correction_type multi-scan
_exptl_absorpt_process_details '(SADABS; Bruker, 2007)'
_exptl_crystal_colour orange
_exptl_crystal_density_diffrn 1.713
_exptl_crystal_density_method 'not measured'
_exptl_crystal_description piece
_exptl_crystal_F_000 1304
_exptl_crystal_size_max 0.2
_exptl_crystal_size_mid 0.08
_exptl_crystal_size_min 0.02
_refine_diff_density_max 1.499
_refine_diff_density_min -1.137
_refine_diff_density_rms 0.108
_refine_ls_abs_structure_details 'Flack H D (1983), Acta Cryst. A39, 876-881'
_refine_ls_abs_structure_Flack -0.002(4)
_refine_ls_extinction_method none
_refine_ls_goodness_of_fit_ref 1.088
_refine_ls_hydrogen_treatment mixed
_refine_ls_matrix_type full
_refine_ls_number_parameters 285
_refine_ls_number_reflns 10855
_refine_ls_number_restraints 1
_refine_ls_restrained_S_all 1.088
_refine_ls_R_factor_all 0.0297
_refine_ls_R_factor_gt 0.0233
_refine_ls_shift/su_max 0.01
_refine_ls_shift/su_mean 0
_refine_ls_structure_factor_coef Fsqd
_refine_ls_weighting_details 'calc w=1/[\s^2^(Fo^2^)+(0.0000P)^2^+1.6767P] where P=(Fo^2^+2Fc^2^)/3'
_refine_ls_weighting_scheme calc
_refine_ls_wR_factor_gt 0.0475
_refine_ls_wR_factor_ref 0.0494
_reflns_number_gt 9676
_reflns_number_total 10855
_reflns_threshold_expression >2\s(I)
_cod_data_source_file om501166w_si_002.cif
_cod_data_source_block complex_2a
_cod_depositor_comments 'Adding full bibliography for 4085383--4085390.cif.'
_cod_original_cell_volume 2566.6(5)
_cod_database_code 4085383

loop_
_symmetry_equiv_pos_as_xyz
'x, y, z'
'-x, -y, z+1/2'
'-x+1/2, y, z+1/2'
'x+1/2, -y, z'

loop_
_atom_site_label
_atom_site_type_symbol
_atom_site_fract_x
_atom_site_fract_y
_atom_site_fract_z
_atom_site_U_iso_or_equiv
_atom_site_adp_type
_atom_site_occupancy
_atom_site_symmetry_multiplicity
_atom_site_calc_flag
_atom_site_refinement_flags
C1 C 0.5077(2) 0.25158(11) 0.73469(18) 0.0125(4) Uani 1 1 d .
C2 C 0.4195(2) 0.20169(12) 0.76781(19) 0.0159(4) Uani 1 1 d .
C3 C 0.4150(3) 0.14025(12) 0.7231(2) 0.0174(4) Uani 1 1 d .
C4 C 0.5058(2) 0.13184(12) 0.6410(2) 0.0179(5) Uani 1 1 d .
H4 H 0.5049 0.0907 0.6085 0.021 Uiso 1 1 calc R
C5 C 0.5984(3) 0.17913(12) 0.6026(2) 0.0170(4) Uani 1 1 d .
C6 C 0.5969(2) 0.23853(12) 0.6537(2) 0.0161(4) Uani 1 1 d .
C7 C 0.6920(3) 0.16694(13) 0.5097(2) 0.0227(5) Uani 1 1 d .
C8 C 0.6527(3) 0.21550(15) 0.4252(2) 0.0278(6) Uani 1 1 d .
H8A H 0.5524 0.2099 0.4069 0.042 Uiso 1 1 calc R
H8B H 0.7125 0.2074 0.3661 0.042 Uiso 1 1 calc R
H8C H 0.6683 0.26 0.4491 0.042 Uiso 1 1 calc R
C9 C 0.8504(3) 0.17422(17) 0.5370(3) 0.0332(7) Uani 1 1 d .
H9A H 0.868 0.2182 0.5623 0.05 Uiso 1 1 calc R
H9B H 0.9087 0.1666 0.4769 0.05 Uiso 1 1 calc R
H9C H 0.8755 0.1425 0.5892 0.05 Uiso 1 1 calc R
C10 C 0.6723(3) 0.09813(14) 0.4675(3) 0.0295(6) Uani 1 1 d .
H10A H 0.7001 0.0662 0.5187 0.044 Uiso 1 1 calc R
H10B H 0.732 0.0927 0.4075 0.044 Uiso 1 1 calc R
H10C H 0.5723 0.0915 0.4494 0.044 Uiso 1 1 calc R
C11 C 0.3172(3) 0.08609(13) 0.7624(2) 0.0226(5) Uani 1 1 d .
C12 C 0.3587(4) 0.06883(16) 0.8718(3) 0.0374(8) Uani 1 1 d .
H12A H 0.4563 0.0521 0.8731 0.056 Uiso 1 1 calc R
H12B H 0.2936 0.0356 0.8977 0.056 Uiso 1 1 calc R
H12C H 0.3524 0.1078 0.9139 0.056 Uiso 1 1 calc R
C13 C 0.3321(4) 0.02393(13) 0.6985(3) 0.0329(7) Uani 1 1 d .
H13A H 0.3057 0.0334 0.6286 0.049 Uiso 1 1 calc R
H13B H 0.2692 -0.0098 0.7255 0.049 Uiso 1 1 calc R
H13C H 0.4308 0.0087 0.7009 0.049 Uiso 1 1 calc R
C14 C 0.1607(3) 0.10681(16) 0.7581(3) 0.0307(6) Uani 1 1 d .
H14A H 0.1476 0.1465 0.7977 0.046 Uiso 1 1 calc R
H14B H 0.101 0.0721 0.7858 0.046 Uiso 1 1 calc R
H14C H 0.1336 0.115 0.6879 0.046 Uiso 1 1 calc R
C15 C 0.2807(3) 0.23804(14) 1.0697(2) 0.0240(6) Uani 1 1 d .
H15A H 0.1792 0.2455 1.0573 0.036 Uiso 1 1 calc R
H15B H 0.3018 0.246 1.141 0.036 Uiso 1 1 calc R
H15C H 0.3046 0.193 1.0527 0.036 Uiso 1 1 calc R
C16 C 0.1201(3) 0.36832(15) 0.9123(2) 0.0276(6) Uani 1 1 d .
H16A H 0.143 0.3745 0.9837 0.041 Uiso 1 1 calc R
H16B H 0.0168 0.3702 0.903 0.041 Uiso 1 1 calc R
H16C H 0.1654 0.4027 0.8724 0.041 Uiso 1 1 calc R
C17 C 0.6662(4) 0.47104(15) 0.6200(3) 0.0379(8) Uani 1 1 d .
H17A H 0.5713 0.4817 0.6457 0.057 Uiso 1 1 calc R
H17B H 0.685 0.4964 0.5589 0.057 Uiso 1 1 calc R
H17C H 0.7377 0.4815 0.6712 0.057 Uiso 1 1 calc R
C18 C 0.9606(3) 0.36022(19) 0.6672(3) 0.0361(8) Uani 1 1 d .
H18A H 0.9427 0.3298 0.6118 0.054 Uiso 1 1 calc R
H18B H 1.0439 0.3458 0.7055 0.054 Uiso 1 1 calc R
H18C H 0.9784 0.4037 0.6397 0.054 Uiso 1 1 calc R
C19 C 0.5238(3) 0.42250(14) 0.8757(2) 0.0215(5) Uani 1 1 d .
O1 O 0.3309(2) 0.21586(9) 0.85009(14) 0.0198(4) Uani 1 1 d .
O2 O 0.68797(19) 0.28836(9) 0.62230(15) 0.0200(4) Uani 1 1 d .
O3 O 0.36463(18) 0.28211(9) 1.00750(13) 0.0189(4) Uani 1 1 d .
O4 O 0.17234(18) 0.30553(9) 0.87920(15) 0.0208(4) Uani 1 1 d .
O5 O 0.6730(2) 0.40314(9) 0.59686(15) 0.0214(4) Uani 1 1 d .
O6 O 0.83714(19) 0.36227(10) 0.73322(15) 0.0228(4) Uani 1 1 d .
O7 O 0.5394(3) 0.46871(12) 0.9206(2) 0.0419(6) Uani 1 1 d .
P1 P 0.33618(6) 0.28913(3) 0.89192(5) 0.01550(11) Uani 1 1 d .
P2 P 0.68334(6) 0.35371(3) 0.68805(5) 0.01487(11) Uani 1 1 d .
Cl1 Cl 0.33135(6) 0.38632(3) 0.68371(5) 0.02080(11) Uani 1 1 d .
Ir1 Ir 0.507488(7) 0.341875(3) 0.80366(2) 0.01274(2) Uani 1 1 d .
H1I H 0.604(4) 0.3035(19) 0.868(3) 0.048(12) Uiso 1 1 d .

loop_
_atom_site_aniso_label
_atom_site_aniso_U_11
_atom_site_aniso_U_22
_atom_site_aniso_U_33
_atom_site_aniso_U_23
_atom_site_aniso_U_13
_atom_site_aniso_U_12
C1 0.0116(9) 0.0108(9) 0.0151(10) 0.0009(7) -0.0020(7) -0.0001(7)
C2 0.0137(10) 0.0155(10) 0.0184(10) 0.0027(8) -0.0025(8) -0.0021(8)
C3 0.0173(10) 0.0132(10) 0.0218(12) 0.0017(9) -0.0053(9) -0.0014(8)
C4 0.0175(11) 0.0121(10) 0.0241(12) -0.0025(9) -0.0049(9) 0.0022(8)
C5 0.0126(11) 0.0157(11) 0.0225(12) -0.0024(9) -0.0024(9) 0.0017(9)
C6 0.0121(9) 0.0138(10) 0.0223(12) -0.0016(9) -0.0003(8) -0.0003(8)
C7 0.0190(11) 0.0190(12) 0.0302(15) -0.0091(10) 0.0022(10) 0.0007(9)
C8 0.0292(14) 0.0258(14) 0.0283(15) -0.0064(11) 0.0068(11) -0.0021(11)
C9 0.0150(13) 0.0363(17) 0.048(2) -0.0178(15) 0.0026(13) 0.0037(12)
C10 0.0319(15) 0.0229(13) 0.0337(16) -0.0121(12) 0.0040(12) 0.0019(11)
C11 0.0264(14) 0.0132(11) 0.0282(14) 0.0039(10) -0.0035(11) -0.0068(10)
C12 0.060(2) 0.0218(15) 0.0303(17) 0.0115(13) -0.0128(15) -0.0148(15)
C13 0.0394(17) 0.0151(12) 0.0442(19) 0.0000(13) -0.0032(14) -0.0091(12)
C14 0.0279(15) 0.0278(15) 0.0364(17) 0.0014(12) 0.0039(12) -0.0128(12)
C15 0.0225(14) 0.0276(13) 0.0218(14) 0.0042(11) 0.0054(10) -0.0032(9)
C16 0.0222(13) 0.0360(16) 0.0246(15) 0.0006(12) 0.0023(10) 0.0099(12)
C17 0.057(2) 0.0177(13) 0.0386(19) 0.0051(12) 0.0074(16) -0.0014(14)
C18 0.0170(12) 0.052(2) 0.0389(19) -0.0124(16) 0.0068(12) -0.0094(13)
C19 0.0248(12) 0.0196(12) 0.0200(12) -0.0036(9) 0.0057(10) -0.0037(10)
O1 0.0211(9) 0.0182(9) 0.0201(9) 0.0004(7) 0.0036(7) -0.0074(7)
O2 0.0179(8) 0.0159(8) 0.0263(10) -0.0068(7) 0.0068(7) -0.0046(7)
O3 0.0178(8) 0.0234(9) 0.0155(8) 0.0027(7) 0.0016(6) -0.0041(7)
O4 0.0136(8) 0.0274(10) 0.0214(9) 0.0019(8) 0.0002(7) -0.0007(7)
O5 0.0270(10) 0.0168(9) 0.0204(9) 0.0007(7) 0.0028(7) -0.0037(7)
O6 0.0124(8) 0.0331(11) 0.0230(10) -0.0048(8) 0.0011(7) -0.0043(7)
O7 0.0588(15) 0.0286(12) 0.0382(14) -0.0160(10) 0.0115(12) -0.0135(12)
P1 0.0131(3) 0.0165(3) 0.0170(3) 0.0015(2) 0.0003(2) -0.0025(2)
P2 0.0130(2) 0.0146(3) 0.0170(3) -0.0017(2) 0.0016(2) -0.0029(2)
Cl1 0.0172(2) 0.0229(3) 0.0224(3) 0.0044(2) -0.0018(2) 0.0039(2)
Ir1 0.01203(3) 0.01117(3) 0.01501(3) -0.00083(6) 0.00049(6) -0.00116(3)

loop_
_atom_type_symbol
_atom_type_description
_atom_type_scat_dispersion_real
_atom_type_scat_dispersion_imag
_atom_type_scat_source
C C 0.0033 0.0016 'International Tables Vol C Tables 4.2.6.8 and 6.1.1.4'
H H 0 0 'International Tables Vol C Tables 4.2.6.8 and 6.1.1.4'
O O 0.0106 0.006 'International Tables Vol C Tables 4.2.6.8 and 6.1.1.4'
P P 0.1023 0.0942 'International Tables Vol C Tables 4.2.6.8 and 6.1.1.4'
Cl Cl 0.1484 0.1585 'International Tables Vol C Tables 4.2.6.8 and 6.1.1.4'
Ir Ir -1.4442 7.9887 'International Tables Vol C Tables 4.2.6.8 and 6.1.1.4'

loop_
_geom_angle_atom_site_label_1
_geom_angle_atom_site_label_2
_geom_angle_atom_site_label_3
_geom_angle
C6 C1 C2 117.5(2)
C6 C1 Ir1 121.08(17)
C2 C1 Ir1 121.46(18)
C1 C2 C3 123.5(2)
C1 C2 O1 116.5(2)
C3 C2 O1 120.0(2)
C4 C3 C2 115.2(2)
C4 C3 C11 122.7(2)
C2 C3 C11 122.1(2)
C3 C4 C5 125.3(2)
C3 C4 H4 117.4
C5 C4 H4 117.4
C6 C5 C4 115.1(2)
C6 C5 C7 122.6(2)
C4 C5 C7 122.3(2)
C1 C6 C5 123.4(2)
C1 C6 O2 117.2(2)
C5 C6 O2 119.3(2)
C10 C7 C5 112.0(2)
C10 C7 C9 107.0(2)
C5 C7 C9 110.5(2)
C10 C7 C8 107.6(3)
C5 C7 C8 109.9(2)
C9 C7 C8 109.8(3)
C7 C8 H8A 109.5
C7 C8 H8B 109.5
H8A C8 H8B 109.5
C7 C8 H8C 109.5
H8A C8 H8C 109.5
H8B C8 H8C 109.5
C7 C9 H9A 109.5
C7 C9 H9B 109.5
H9A C9 H9B 109.5
C7 C9 H9C 109.5
H9A C9 H9C 109.5
H9B C9 H9C 109.5
C7 C10 H10A 109.5
C7 C10 H10B 109.5
H10A C10 H10B 109.5
C7 C10 H10C 109.5
H10A C10 H10C 109.5
H10B C10 H10C 109.5
C14 C11 C3 111.1(2)
C14 C11 C13 107.3(2)
C3 C11 C13 111.2(2)
C14 C11 C12 109.9(3)
C3 C11 C12 109.5(2)
C13 C11 C12 107.7(2)
C11 C12 H12A 109.5
C11 C12 H12B 109.5
H12A C12 H12B 109.5
C11 C12 H12C 109.5
H12A C12 H12C 109.5
H12B C12 H12C 109.5
C11 C13 H13A 109.5
C11 C13 H13B 109.5
H13A C13 H13B 109.5
C11 C13 H13C 109.5
H13A C13 H13C 109.5
H13B C13 H13C 109.5
C11 C14 H14A 109.5
C11 C14 H14B 109.5
H14A C14 H14B 109.5
C11 C14 H14C 109.5
H14A C14 H14C 109.5
H14B C14 H14C 109.5
O3 C15 H15A 109.5
O3 C15 H15B 109.5
H15A C15 H15B 109.5
O3 C15 H15C 109.5
H15A C15 H15C 109.5
H15B C15 H15C 109.5
O4 C16 H16A 109.5
O4 C16 H16B 109.5
H16A C16 H16B 109.5
O4 C16 H16C 109.5
H16A C16 H16C 109.5
H16B C16 H16C 109.5
O5 C17 H17A 109.5
O5 C17 H17B 109.5
H17A C17 H17B 109.5
O5 C17 H17C 109.5
H17A C17 H17C 109.5
H17B C17 H17C 109.5
O6 C18 H18A 109.5
O6 C18 H18B 109.5
H18A C18 H18B 109.5
O6 C18 H18C 109.5
H18A C18 H18C 109.5
H18B C18 H18C 109.5
O7 C19 Ir1 176.4(3)
C2 O1 P1 116.44(15)
C6 O2 P2 115.84(16)
C15 O3 P1 121.37(17)
C16 O4 P1 119.08(17)
C17 O5 P2 117.75(19)
C18 O6 P2 119.98(19)
O3 P1 O4 106.87(10)
O3 P1 O1 104.91(11)
O4 P1 O1 97.65(10)
O3 P1 Ir1 115.44(7)
O4 P1 Ir1 122.19(8)
O1 P1 Ir1 106.99(7)
O6 P2 O5 105.98(11)
O6 P2 O2 106.02(11)
O5 P2 O2 97.15(11)
O6 P2 Ir1 115.05(8)
O5 P2 Ir1 122.76(8)
O2 P2 Ir1 107.32(7)
C19 Ir1 C1 174.06(11)
C19 Ir1 P1 102.30(8)
C1 Ir1 P1 78.45(7)
C19 Ir1 P2 100.70(8)
C1 Ir1 P2 78.26(7)
P1 Ir1 P2 156.66(2)
C19 Ir1 Cl1 93.10(9)
C1 Ir1 Cl1 92.76(6)
P1 Ir1 Cl1 91.96(2)
P2 Ir1 Cl1 90.73(3)
C19 Ir1 H1I 97.2(15)
C1 Ir1 H1I 77.0(15)
P1 Ir1 H1I 83.1(16)
P2 Ir1 H1I 90.2(16)
Cl1 Ir1 H1I 169.3(15)

loop_
_geom_bond_atom_site_label_1
_geom_bond_atom_site_label_2
_geom_bond_distance
C1 C6 1.389(3)
C1 C2 1.391(3)
C1 Ir1 2.071(2)
C2 C3 1.397(3)
C2 O1 1.404(3)
C3 C4 1.395(4)
C3 C11 1.536(4)
C4 C5 1.401(4)
C4 H4 0.95
C5 C6 1.398(3)
C5 C7 1.535(4)
C6 O2 1.400(3)
C7 C10 1.534(4)
C7 C9 1.540(4)
C7 C8 1.547(4)
C8 H8A 0.98
C8 H8B 0.98
C8 H8C 0.98
C9 H9A 0.98
C9 H9B 0.98
C9 H9C 0.98
C10 H10A 0.98
C10 H10B 0.98
C10 H10C 0.98
C11 C14 1.532(4)
C11 C13 1.541(4)
C11 C12 1.545(4)
C12 H12A 0.98
C12 H12B 0.98
C12 H12C 0.98
C13 H13A 0.98
C13 H13B 0.98
C13 H13C 0.98
C14 H14A 0.98
C14 H14B 0.98
C14 H14C 0.98
C15 O3 1.459(3)
C15 H15A 0.98
C15 H15B 0.98
C15 H15C 0.98
C16 O4 1.450(3)
C16 H16A 0.98
C16 H16B 0.98
C16 H16C 0.98
C17 O5 1.432(4)
C17 H17A 0.98
C17 H17B 0.98
C17 H17C 0.98
C18 O6 1.455(4)
C18 H18A 0.98
C18 H18B 0.98
C18 H18C 0.98
C19 O7 1.132(3)
C19 Ir1 1.921(3)
O1 P1 1.608(2)
O2 P2 1.6037(19)
O3 P1 1.5637(19)
O4 P1 1.5854(18)
O5 P2 1.584(2)
O6 P2 1.5746(19)
P1 Ir1 2.2676(7)
P2 Ir1 2.2681(7)
Cl1 Ir1 2.4720(7)
Ir1 H1I 1.48(4)
